data_4032041
loop_
_publ_author_name
'Steinhoff, Patrick'
'Tauchert, Michael E.'

_publ_section_title
;
 A T-shape diphosphinoborane palladium(0) complex.
;
_journal_name_full 'Beilstein journal of organic chemistry'
_journal_page_first 1573
_journal_page_last 1576
_journal_paper_doi 10.3762/bjoc.12.152
_journal_volume 12
_journal_year 2016
_chemical_formula_moiety 'C42 H57 B P2 Pd, C6 H14'
_chemical_formula_sum 'C48 H71 B P2 Pd'
_chemical_formula_weight 827.20
_chemical_name_systematic
;
 ? 
;
_space_group_crystal_system monoclinic
_space_group_IT_number 14
_space_group_name_Hall '-P 2ybc'
_space_group_name_H-M_alt 'P 1 21/c 1'
_symmetry_space_group_name_Hall '-P 2ybc'
_symmetry_space_group_name_H-M 'P 1 21/c 1'
_atom_sites_solution_hydrogens geom
_atom_sites_solution_primary direct
_atom_sites_solution_secondary difmap
_audit_creation_date 2015-08-27
_audit_creation_method
;
Olex2 1.2
(compiled 2015.01.26 svn.r3151 for OlexSys, GUI svn.r4998)
;
_cell_angle_alpha 90.00
_cell_angle_beta 94.704(2)
_cell_angle_gamma 90.00
_cell_formula_units_Z 4
_cell_length_a 11.3000(10)
_cell_length_b 14.4355(13)
_cell_length_c 26.239(2)
_cell_measurement_reflns_used 6767
_cell_measurement_temperature 100
_cell_measurement_theta_max 25.02
_cell_measurement_theta_min 2.29
_cell_volume 4265.7(6)
_computing_cell_refinement 'SAINT v8.34A (Bruker, 2013)'
_computing_data_reduction 'SAINT v8.34A (Bruker, 2013)'
_computing_molecular_graphics 'Olex2 (Dolomanov et al., 2009)'
_computing_publication_material 'Olex2 (Dolomanov et al., 2009)'
_computing_structure_refinement 'XL (Sheldrick, 2008)'
_computing_structure_solution 'XS (Sheldrick, 2008)'
_diffrn_ambient_temperature 100
_diffrn_measured_fraction_theta_full 0.998
_diffrn_measured_fraction_theta_max 0.998
_diffrn_measurement_device_type 'Bruker APEX CCD'
_diffrn_measurement_method '\w scans'
_diffrn_radiation_monochromator 'multilayer optics'
_diffrn_radiation_type MoK\a
_diffrn_radiation_wavelength 0.71073
_diffrn_reflns_av_R_equivalents 0.0625
_diffrn_reflns_av_unetI/netI 0.0421
_diffrn_reflns_limit_h_max 14
_diffrn_reflns_limit_h_min -14
_diffrn_reflns_limit_k_max 18
_diffrn_reflns_limit_k_min -18
_diffrn_reflns_limit_l_max 32
_diffrn_reflns_limit_l_min -32
_diffrn_reflns_number 51374
_diffrn_reflns_theta_full 26.55
_diffrn_reflns_theta_max 26.55
_diffrn_reflns_theta_min 1.61
_diffrn_source 'fine-focus sealed tube'
_diffrn_source_current 600.0
_diffrn_source_power 30.0
_diffrn_source_voltage 50.0
_diffrn_standards_number 0
_exptl_absorpt_coefficient_mu 0.542
_exptl_absorpt_correction_T_max 0.7454
_exptl_absorpt_correction_T_min 0.5871
_exptl_absorpt_correction_type multi-scan
_exptl_absorpt_process_details
;
SADABS-2008/1 (Bruker,2008) was used for absorption correction.
wR2(int) was 0.1529 before and 0.0599 after correction.
The Ratio of minimum to maximum transmission is 0.7876.
The \l/2 correction factor is 0.0015.
;
_exptl_crystal_colour yellow
_exptl_crystal_colour_primary yellow
_exptl_crystal_density_diffrn 1.288
_exptl_crystal_density_method 'not measured'
_exptl_crystal_description block
_exptl_crystal_F_000 1760
_exptl_crystal_size_max 0.61
_exptl_crystal_size_mid 0.36
_exptl_crystal_size_min 0.28
_refine_diff_density_max 0.621
_refine_diff_density_min -0.384
_refine_diff_density_rms 0.085
_refine_ls_extinction_method none
_refine_ls_goodness_of_fit_ref 1.042
_refine_ls_hydrogen_treatment constr
_refine_ls_matrix_type full
_refine_ls_number_parameters 471
_refine_ls_number_reflns 8861
_refine_ls_number_restraints 0
_refine_ls_restrained_S_all 1.042
_refine_ls_R_factor_all 0.0408
_refine_ls_R_factor_gt 0.0323
_refine_ls_shift/su_max 0.001
_refine_ls_shift/su_mean 0.000
_refine_ls_structure_factor_coef Fsqd
_refine_ls_weighting_details 'calc w=1/[\s^2^(Fo^2^)+(0.0302P)^2^+3.0596P] where P=(Fo^2^+2Fc^2^)/3'
_refine_ls_weighting_scheme calc
_refine_ls_wR_factor_gt 0.0742
_refine_ls_wR_factor_ref 0.0784
_reflns_number_gt 7600
_reflns_number_total 8861
_reflns_threshold_expression >2sigma(I)
_cod_data_source_file 1860-5397-12-152-S2.cif
_cod_data_source_block q15_a78sadm
_cod_depositor_comments 'Adding full bibliography for 4032041.cif.'
_cod_original_cell_volume 4265.7(7)
_cod_database_code 4032041
_olex2_refinement_description
;
1. Fixed Uiso
 At 1.2 times of:
  All C(H) groups, All C(H,H) groups
 At 1.5 times of:
  All C(H,H,H) groups
2.a Ternary CH refined with riding coordinates:
 C50(H50), C70(H70), C60(H60), C40(H40)
2.b Secondary CH2 refined with riding coordinates:
 C65(H65A,H65B), C62(H62A,H62B), C45(H45A,H45B), C74(H74A,H74B), C54(H54A,
 H54B), C51(H51A,H51B), C53(H53A,H53B), C63(H63A,H63B), C44(H44A,H44B),
 C42(H42A,H42B), C55(H55A,H55B), C52(H52A,H52B), C71(H71A,H71B), C75(H75A,H75B),
  C41(H41A,H41B), C72(H72A,H72B), C43(H43A,H43B), C61(H61A,H61B), C64(H64A,
 H64B), C73(H73A,H73B), C84(H84A,H84B), C81(H81A,H81B), C83(H83A,H83B),
 C82(H82A,H82B)
2.c Aromatic/amide H refined with riding coordinates:
 C25(H25), C24(H24), C13(H13), C32(H32), C12(H12), C21(H21), C31(H31),
 C22(H22), C34(H34), C33(H33), C14(H14), C11(H11), C23(H23)
2.d Idealised Me refined as rotating group:
 C80(H80A,H80B,H80C), C85(H85A,H85B,H85C)
;
_olex2_submission_special_instructions 'No special instructions were received'

loop_
_space_group_symop_id
_space_group_symop_operation_xyz
1 'x, y, z'
2 '-x, y+1/2, -z+1/2'
3 '-x, -y, -z'
4 'x, -y-1/2, z-1/2'

loop_
_atom_site_label
_atom_site_type_symbol
_atom_site_fract_x
_atom_site_fract_y
_atom_site_fract_z
_atom_site_U_iso_or_equiv
_atom_site_adp_type
_atom_site_occupancy
_atom_site_calc_flag
_atom_site_refinement_flags_posn
Pd1 Pd 0.462771(14) 0.800739(11) 0.182217(6) 0.01181(6) Uani 1 d .
P1 P 0.52355(5) 0.90349(4) 0.24480(2) 0.01208(12) Uani 1 d .
P2 P 0.40924(5) 0.74797(4) 0.10053(2) 0.01226(12) Uani 1 d .
C50 C 0.52833(19) 0.70444(14) 0.06226(8) 0.0141(4) Uani 1 d .
H50 H 0.4963 0.7026 0.0256 0.017 Uiso 1 calc R
C70 C 0.65987(19) 0.96858(15) 0.23206(8) 0.0149(4) Uani 1 d .
H70 H 0.6800 1.0113 0.2615 0.018 Uiso 1 calc R
C25 C 0.0959(2) 0.84526(16) 0.13157(8) 0.0174(5) Uani 1 d .
H25 H 0.1013 0.8875 0.1041 0.021 Uiso 1 calc R
C15 C 0.31569(19) 0.98112(14) 0.20497(8) 0.0138(4) Uani 1 d .
C60 C 0.53766(19) 0.87232(15) 0.31357(8) 0.0150(4) Uani 1 d .
H60 H 0.5545 0.9303 0.3337 0.018 Uiso 1 calc R
C10 C 0.41009(19) 0.99293(15) 0.24251(8) 0.0137(4) Uani 1 d .
C35 C 0.33149(19) 0.92628(14) 0.10538(8) 0.0128(4) Uani 1 d .
C65 C 0.6363(2) 0.80310(18) 0.32872(9) 0.0255(6) Uani 1 d .
H65A H 0.7134 0.8295 0.3207 0.031 Uiso 1 calc R
H65B H 0.6226 0.7457 0.3084 0.031 Uiso 1 calc R
C24 C -0.0082(2) 0.79512(17) 0.13442(9) 0.0209(5) Uani 1 d .
H24 H -0.0726 0.8037 0.1093 0.025 Uiso 1 calc R
C62 C 0.4239(2) 0.81016(18) 0.38565(9) 0.0280(6) Uani 1 d .
H62A H 0.4364 0.8678 0.4058 0.034 Uiso 1 calc R
H62B H 0.3472 0.7829 0.3937 0.034 Uiso 1 calc R
C45 C 0.2579(2) 0.63643(15) 0.03187(8) 0.0164(5) Uani 1 d .
H45A H 0.3252 0.5974 0.0229 0.020 Uiso 1 calc R
H45B H 0.2521 0.6903 0.0085 0.020 Uiso 1 calc R
C74 C 0.7419(2) 1.08505(17) 0.17176(11) 0.0288(6) Uani 1 d .
H74A H 0.7236 1.1186 0.1392 0.035 Uiso 1 calc R
H74B H 0.7589 1.1316 0.1991 0.035 Uiso 1 calc R
C30 C 0.36428(19) 0.85831(14) 0.07063(8) 0.0134(4) Uani 1 d .
C54 C 0.6685(2) 0.57283(16) 0.04667(9) 0.0198(5) Uani 1 d .
H54A H 0.6950 0.5106 0.0587 0.024 Uiso 1 calc R
H54B H 0.6384 0.5676 0.0103 0.024 Uiso 1 calc R
C13 C 0.2241(2) 1.11908(15) 0.23886(8) 0.0179(5) Uani 1 d .
H13 H 0.1596 1.1614 0.2378 0.021 Uiso 1 calc R
C32 C 0.3445(2) 0.96683(16) 0.00047(9) 0.0202(5) Uani 1 d .
H32 H 0.3477 0.9804 -0.0348 0.024 Uiso 1 calc R
C51 C 0.6345(2) 0.77090(15) 0.06664(8) 0.0162(5) Uani 1 d .
H51A H 0.6084 0.8330 0.0543 0.019 Uiso 1 calc R
H51B H 0.6649 0.7766 0.1030 0.019 Uiso 1 calc R
C53 C 0.7739(2) 0.63936(16) 0.05140(9) 0.0197(5) Uani 1 d .
H53A H 0.8090 0.6405 0.0872 0.024 Uiso 1 calc R
H53B H 0.8356 0.6177 0.0295 0.024 Uiso 1 calc R
C63 C 0.5234(2) 0.74260(16) 0.40051(9) 0.0198(5) Uani 1 d .
H63A H 0.5063 0.6826 0.3832 0.024 Uiso 1 calc R
H63B H 0.5279 0.7319 0.4379 0.024 Uiso 1 calc R
C12 C 0.3212(2) 1.13074(15) 0.27468(8) 0.0184(5) Uani 1 d .
H12 H 0.3239 1.1818 0.2976 0.022 Uiso 1 calc R
C44 C 0.1424(2) 0.58019(16) 0.02544(9) 0.0197(5) Uani 1 d .
H44A H 0.0743 0.6213 0.0308 0.024 Uiso 1 calc R
H44B H 0.1316 0.5556 -0.0099 0.024 Uiso 1 calc R
C20 C 0.19332(19) 0.83563(15) 0.16783(8) 0.0140(4) Uani 1 d .
C42 C 0.1669(2) 0.53421(16) 0.11836(9) 0.0205(5) Uani 1 d .
H42A H 0.1714 0.4806 0.1420 0.025 Uiso 1 calc R
H42B H 0.1001 0.5740 0.1271 0.025 Uiso 1 calc R
C55 C 0.5683(2) 0.60608(15) 0.07799(8) 0.0165(5) Uani 1 d .
H55A H 0.5960 0.6055 0.1148 0.020 Uiso 1 calc R
H55B H 0.5001 0.5632 0.0728 0.020 Uiso 1 calc R
C40 C 0.28044(19) 0.67009(15) 0.08710(8) 0.0139(4) Uani 1 d .
H40 H 0.2092 0.7077 0.0939 0.017 Uiso 1 calc R
C52 C 0.7340(2) 0.73636(15) 0.03528(8) 0.0166(5) Uani 1 d .
H52A H 0.7056 0.7360 -0.0014 0.020 Uiso 1 calc R
H52B H 0.8024 0.7793 0.0399 0.020 Uiso 1 calc R
C21 C 0.1791(2) 0.77344(16) 0.20781(8) 0.0181(5) Uani 1 d .
H21 H 0.2420 0.7660 0.2338 0.022 Uiso 1 calc R
C31 C 0.3702(2) 0.87814(16) 0.01892(8) 0.0174(5) Uani 1 d .
H31 H 0.3918 0.8310 -0.0038 0.021 Uiso 1 calc R
C71 C 0.7682(2) 0.90720(16) 0.22538(9) 0.0185(5) Uani 1 d .
H71A H 0.7863 0.8698 0.2567 0.022 Uiso 1 calc R
H71B H 0.7499 0.8641 0.1964 0.022 Uiso 1 calc R
C22 C 0.0751(2) 0.72209(16) 0.21056(9) 0.0210(5) Uani 1 d .
H22 H 0.0686 0.6797 0.2379 0.025 Uiso 1 calc R
C34 C 0.3076(2) 1.01490(15) 0.08552(8) 0.0171(5) Uani 1 d .
H34 H 0.2863 1.0627 0.1079 0.021 Uiso 1 calc R
C33 C 0.3142(2) 1.03504(16) 0.03413(9) 0.0208(5) Uani 1 d .
H33 H 0.2978 1.0961 0.0220 0.025 Uiso 1 calc R
C75 C 0.6338(2) 1.02756(16) 0.18379(9) 0.0208(5) Uani 1 d .
H75A H 0.6104 0.9865 0.1545 0.025 Uiso 1 calc R
H75B H 0.5664 1.0695 0.1887 0.025 Uiso 1 calc R
C41 C 0.2828(2) 0.58920(15) 0.12509(8) 0.0162(5) Uani 1 d .
H41A H 0.3504 0.5479 0.1195 0.019 Uiso 1 calc R
H41B H 0.2940 0.6134 0.1605 0.019 Uiso 1 calc R
C72 C 0.8767(2) 0.96584(17) 0.21517(9) 0.0225(5) Uani 1 d .
H72A H 0.8978 1.0065 0.2449 0.027 Uiso 1 calc R
H72B H 0.9451 0.9247 0.2107 0.027 Uiso 1 calc R
C14 C 0.2220(2) 1.04555(15) 0.20489(8) 0.0177(5) Uani 1 d .
H14 H 0.1553 1.0383 0.1807 0.021 Uiso 1 calc R
C43 C 0.1440(2) 0.49993(16) 0.06330(9) 0.0214(5) Uani 1 d .
H43A H 0.2068 0.4554 0.0557 0.026 Uiso 1 calc R
H43B H 0.0668 0.4672 0.0594 0.026 Uiso 1 calc R
C11 C 0.4134(2) 1.06786(15) 0.27666(8) 0.0163(5) Uani 1 d .
H11 H 0.4793 1.0753 0.3012 0.020 Uiso 1 calc R
C23 C -0.0183(2) 0.73266(17) 0.17379(9) 0.0217(5) Uani 1 d .
H23 H -0.0888 0.6974 0.1755 0.026 Uiso 1 calc R
C61 C 0.4191(2) 0.83307(19) 0.32843(9) 0.0244(5) Uani 1 d .
H61A H 0.3997 0.7762 0.3083 0.029 Uiso 1 calc R
H61B H 0.3554 0.8789 0.3199 0.029 Uiso 1 calc R
C64 C 0.6415(2) 0.77941(19) 0.38575(9) 0.0266(6) Uani 1 d .
H64A H 0.7039 0.7323 0.3938 0.032 Uiso 1 calc R
H64B H 0.6630 0.8356 0.4061 0.032 Uiso 1 calc R
C73 C 0.8514(2) 1.02485(18) 0.16753(10) 0.0276(6) Uani 1 d .
H73A H 0.8388 0.9841 0.1372 0.033 Uiso 1 calc R
H73B H 0.9208 1.0649 0.1628 0.033 Uiso 1 calc R
C84 C 0.0756(3) 0.8410(2) 0.33180(11) 0.0412(7) Uani 1 d .
H84A H 0.1426 0.8005 0.3242 0.049 Uiso 1 calc R
H84B H 0.0320 0.8574 0.2988 0.049 Uiso 1 calc R
C81 C -0.0306(3) 0.6837(2) 0.43988(11) 0.0391(7) Uani 1 d .
H81A H -0.0613 0.6335 0.4167 0.047 Uiso 1 calc R
H81B H -0.0992 0.7217 0.4484 0.047 Uiso 1 calc R
C83 C -0.0067(3) 0.7860(2) 0.36276(11) 0.0360(7) Uani 1 d .
H83A H -0.0424 0.7356 0.3410 0.043 Uiso 1 calc R
H83B H -0.0720 0.8270 0.3718 0.043 Uiso 1 calc R
C82 C 0.0516(2) 0.7433(2) 0.41199(10) 0.0312(6) Uani 1 d .
H82A H 0.1203 0.7055 0.4035 0.037 Uiso 1 calc R
H82B H 0.0820 0.7938 0.4350 0.037 Uiso 1 calc R
C80 C 0.0253(3) 0.6406(2) 0.48848(13) 0.0505(8) Uani 1 d .
H80A H 0.0947 0.6041 0.4807 0.076 Uiso 1 calc GR
H80B H -0.0326 0.6003 0.5033 0.076 Uiso 1 calc GR
H80C H 0.0501 0.6896 0.5129 0.076 Uiso 1 calc GR
B1 B 0.3106(2) 0.89819(17) 0.16377(9) 0.0126(5) Uani 1 d .
C85 C 0.1258(3) 0.9280(2) 0.35572(14) 0.0490(8) Uani 1 d .
H85A H 0.1732 0.9600 0.3315 0.074 Uiso 1 calc GR
H85B H 0.1763 0.9126 0.3867 0.074 Uiso 1 calc GR
H85C H 0.0609 0.9683 0.3646 0.074 Uiso 1 calc GR

loop_
_atom_site_aniso_label
_atom_site_aniso_U_11
_atom_site_aniso_U_22
_atom_site_aniso_U_33
_atom_site_aniso_U_23
_atom_site_aniso_U_13
_atom_site_aniso_U_12
Pd1 0.01260(9) 0.01068(9) 0.01208(9) -0.00077(6) 0.00050(6) 0.00086(6)
P1 0.0120(3) 0.0122(3) 0.0121(3) -0.0003(2) 0.0009(2) 0.0009(2)
P2 0.0142(3) 0.0104(3) 0.0123(3) -0.0003(2) 0.0018(2) 0.0000(2)
C50 0.0155(11) 0.0144(11) 0.0124(10) -0.0012(8) 0.0022(8) -0.0002(9)
C70 0.0128(11) 0.0154(11) 0.0163(10) -0.0029(8) 0.0007(9) -0.0023(9)
C25 0.0180(12) 0.0185(11) 0.0160(11) 0.0004(9) 0.0030(9) 0.0007(9)
C15 0.0147(11) 0.0136(11) 0.0135(10) 0.0011(8) 0.0043(8) 0.0000(9)
C60 0.0195(12) 0.0137(11) 0.0117(10) -0.0020(8) 0.0006(9) 0.0014(9)
C10 0.0140(11) 0.0143(10) 0.0132(10) 0.0017(8) 0.0035(8) 0.0002(9)
C35 0.0094(10) 0.0154(11) 0.0133(10) 0.0002(8) -0.0003(8) -0.0021(8)
C65 0.0160(12) 0.0367(15) 0.0241(13) 0.0123(11) 0.0043(10) 0.0049(11)
C24 0.0139(12) 0.0289(13) 0.0193(11) -0.0040(10) -0.0014(9) -0.0010(10)
C62 0.0282(15) 0.0351(15) 0.0223(12) 0.0082(11) 0.0114(11) 0.0065(12)
C45 0.0190(12) 0.0156(11) 0.0142(10) -0.0013(8) -0.0007(9) 0.0006(9)
C74 0.0204(13) 0.0243(13) 0.0424(15) 0.0125(11) 0.0069(11) 0.0002(11)
C30 0.0105(11) 0.0132(10) 0.0164(10) 0.0017(8) 0.0010(8) -0.0001(8)
C54 0.0187(12) 0.0169(11) 0.0240(12) -0.0020(9) 0.0032(10) 0.0017(9)
C13 0.0172(12) 0.0166(11) 0.0204(11) 0.0019(9) 0.0044(9) 0.0058(9)
C32 0.0213(13) 0.0231(12) 0.0165(11) 0.0047(9) 0.0040(9) -0.0012(10)
C51 0.0174(12) 0.0152(11) 0.0161(10) -0.0014(8) 0.0022(9) -0.0009(9)
C53 0.0146(12) 0.0213(12) 0.0230(12) -0.0027(9) 0.0006(9) 0.0029(10)
C63 0.0236(13) 0.0192(12) 0.0164(11) 0.0034(9) 0.0002(9) -0.0016(10)
C12 0.0246(13) 0.0142(11) 0.0168(11) -0.0025(9) 0.0050(9) 0.0008(9)
C44 0.0180(12) 0.0211(12) 0.0195(11) -0.0037(9) -0.0021(9) 0.0006(10)
C20 0.0126(11) 0.0151(10) 0.0148(10) -0.0036(8) 0.0035(8) 0.0019(9)
C42 0.0220(13) 0.0173(11) 0.0227(12) 0.0009(9) 0.0049(10) -0.0054(10)
C55 0.0185(12) 0.0135(11) 0.0177(11) -0.0004(8) 0.0027(9) 0.0011(9)
C40 0.0132(11) 0.0133(10) 0.0153(10) -0.0009(8) 0.0015(8) -0.0006(9)
C52 0.0153(12) 0.0196(11) 0.0151(10) -0.0009(9) 0.0016(9) -0.0024(9)
C21 0.0164(12) 0.0212(12) 0.0165(11) 0.0018(9) 0.0007(9) 0.0000(9)
C31 0.0180(12) 0.0182(11) 0.0165(11) -0.0002(9) 0.0039(9) 0.0023(9)
C71 0.0167(12) 0.0177(11) 0.0220(11) 0.0034(9) 0.0057(9) 0.0022(9)
C22 0.0223(13) 0.0210(12) 0.0203(11) 0.0044(9) 0.0058(10) -0.0023(10)
C34 0.0172(12) 0.0145(11) 0.0200(11) 0.0000(9) 0.0029(9) 0.0017(9)
C33 0.0230(13) 0.0144(11) 0.0251(12) 0.0060(9) 0.0026(10) 0.0023(10)
C75 0.0145(12) 0.0201(12) 0.0280(12) 0.0055(10) 0.0030(10) 0.0000(9)
C41 0.0169(12) 0.0145(11) 0.0171(11) 0.0003(9) 0.0009(9) -0.0026(9)
C72 0.0144(12) 0.0224(12) 0.0310(13) 0.0003(10) 0.0030(10) 0.0010(10)
C14 0.0155(12) 0.0198(12) 0.0178(11) 0.0013(9) 0.0009(9) 0.0030(9)
C43 0.0204(13) 0.0193(12) 0.0243(12) -0.0037(10) 0.0011(10) -0.0049(10)
C11 0.0166(12) 0.0166(11) 0.0156(11) -0.0002(8) 0.0004(9) -0.0007(9)
C23 0.0167(12) 0.0233(12) 0.0258(12) -0.0057(10) 0.0060(10) -0.0062(10)
C61 0.0150(12) 0.0358(14) 0.0230(12) 0.0121(11) 0.0053(10) 0.0053(11)
C64 0.0221(14) 0.0342(14) 0.0225(12) 0.0112(10) -0.0032(10) -0.0011(11)
C73 0.0193(13) 0.0269(13) 0.0381(15) 0.0107(11) 0.0119(11) 0.0007(11)
C84 0.0387(18) 0.0457(18) 0.0396(16) 0.0014(14) 0.0056(14) 0.0100(15)
C81 0.0275(16) 0.0481(19) 0.0418(17) -0.0003(14) 0.0033(13) 0.0030(13)
C83 0.0297(16) 0.0394(17) 0.0382(16) -0.0075(13) -0.0023(12) 0.0029(13)
C82 0.0227(14) 0.0384(16) 0.0327(14) -0.0083(12) 0.0031(11) 0.0052(12)
C80 0.0388(19) 0.060(2) 0.052(2) 0.0135(17) 0.0011(15) 0.0035(16)
B1 0.0102(12) 0.0131(11) 0.0140(11) 0.0015(9) -0.0016(9) 0.0025(9)
C85 0.0336(18) 0.0440(19) 0.072(2) -0.0035(16) 0.0164(16) 0.0087(15)

loop_
_atom_type_symbol
_atom_type_description
_atom_type_scat_dispersion_real
_atom_type_scat_dispersion_imag
_atom_type_scat_source
C C 0.0033 0.0016 'International Tables Vol C Tables 4.2.6.8 and 6.1.1.4'
H H 0.0000 0.0000 'International Tables Vol C Tables 4.2.6.8 and 6.1.1.4'
B B 0.0013 0.0007 'International Tables Vol C Tables 4.2.6.8 and 6.1.1.4'
P P 0.1023 0.0942 'International Tables Vol C Tables 4.2.6.8 and 6.1.1.4'
Pd Pd -0.9988 1.0072 'International Tables Vol C Tables 4.2.6.8 and 6.1.1.4'

loop_
_geom_angle_atom_site_label_1
_geom_angle_atom_site_label_2
_geom_angle_atom_site_label_3
_geom_angle
P1 Pd1 P2 157.73(2)
B1 Pd1 P1 85.85(6)
B1 Pd1 P2 82.46(6)
C70 P1 Pd1 113.91(7)
C60 P1 Pd1 122.73(7)
C60 P1 C70 106.94(10)
C10 P1 Pd1 105.59(7)
C10 P1 C70 103.17(10)
C10 P1 C60 102.05(10)
C50 P2 Pd1 117.92(7)
C30 P2 Pd1 98.82(7)
C30 P2 C50 104.56(10)
C30 P2 C40 105.13(10)
C40 P2 Pd1 121.31(7)
C40 P2 C50 106.60(10)
C51 C50 P2 110.22(14)
C51 C50 C55 110.31(18)
C55 C50 P2 112.24(15)
C71 C70 P1 114.20(15)
C71 C70 C75 109.12(18)
C75 C70 P1 108.85(15)
C24 C25 C20 122.2(2)
C10 C15 C14 116.69(19)
C10 C15 B1 123.03(19)
C14 C15 B1 120.28(19)
C65 C60 P1 114.55(15)
C65 C60 C61 109.04(19)
C61 C60 P1 109.25(15)
C15 C10 P1 115.54(16)
C15 C10 C11 121.4(2)
C11 C10 P1 123.02(17)
C30 C35 B1 120.25(18)
C34 C35 C30 116.65(19)
C34 C35 B1 122.83(19)
C60 C65 C64 111.7(2)
C23 C24 C25 120.1(2)
C63 C62 C61 110.9(2)
C40 C45 C44 110.25(18)
C73 C74 C75 111.9(2)
C35 C30 P2 114.04(15)
C31 C30 P2 124.24(17)
C31 C30 C35 121.52(19)
C53 C54 C55 111.44(19)
C14 C13 C12 119.8(2)
C33 C32 C31 119.2(2)
C52 C51 C50 111.15(18)
C52 C53 C54 110.16(19)
C62 C63 C64 111.0(2)
C11 C12 C13 119.7(2)
C43 C44 C45 111.47(18)
C25 C20 B1 120.20(19)
C21 C20 C25 116.1(2)
C21 C20 B1 123.61(19)
C43 C42 C41 110.75(19)
C54 C55 C50 111.11(18)
C45 C40 P2 116.15(15)
C45 C40 C41 111.49(18)
C41 C40 P2 111.56(15)
C53 C52 C51 111.41(18)
C22 C21 C20 121.9(2)
C32 C31 C30 120.2(2)
C72 C71 C70 111.03(18)
C23 C22 C21 120.3(2)
C33 C34 C35 122.0(2)
C32 C33 C34 120.5(2)
C74 C75 C70 111.62(19)
C42 C41 C40 110.57(18)
C73 C72 C71 110.8(2)
C13 C14 C15 122.1(2)
C44 C43 C42 111.19(19)
C12 C11 C10 120.2(2)
C22 C23 C24 119.3(2)
C60 C61 C62 111.5(2)
C63 C64 C65 111.3(2)
C72 C73 C74 111.0(2)
C85 C84 C83 116.5(3)
C82 C81 C80 114.5(3)
C84 C83 C82 115.1(2)
C81 C82 C83 113.7(2)
C15 B1 Pd1 109.68(14)
C15 B1 C35 116.65(18)
C15 B1 C20 110.84(18)
C35 B1 Pd1 101.09(14)
C20 B1 Pd1 104.70(14)
C20 B1 C35 112.71(17)

loop_
_geom_bond_atom_site_label_1
_geom_bond_atom_site_label_2
_geom_bond_distance
Pd1 P1 2.2767(6)
Pd1 P2 2.3082(6)
Pd1 B1 2.243(2)
P1 C70 1.858(2)
P1 C60 1.854(2)
P1 C10 1.817(2)
P2 C50 1.854(2)
P2 C30 1.829(2)
P2 C40 1.850(2)
C50 C51 1.533(3)
C50 C55 1.536(3)
C70 C71 1.533(3)
C70 C75 1.535(3)
C25 C24 1.388(3)
C25 C20 1.402(3)
C15 C10 1.402(3)
C15 C14 1.409(3)
C15 B1 1.611(3)
C60 C65 1.525(3)
C60 C61 1.534(3)
C10 C11 1.403(3)
C35 C30 1.409(3)
C35 C34 1.399(3)
C35 B1 1.621(3)
C65 C64 1.531(3)
C24 C23 1.383(3)
C62 C63 1.515(3)
C62 C61 1.534(3)
C45 C44 1.535(3)
C45 C40 1.530(3)
C74 C75 1.531(3)
C74 C73 1.524(3)
C30 C31 1.394(3)
C54 C53 1.527(3)
C54 C55 1.530(3)
C13 C12 1.395(3)
C13 C14 1.385(3)
C32 C31 1.391(3)
C32 C33 1.384(3)
C51 C52 1.530(3)
C53 C52 1.521(3)
C63 C64 1.516(3)
C12 C11 1.379(3)
C44 C43 1.525(3)
C20 C21 1.400(3)
C20 B1 1.615(3)
C42 C41 1.529(3)
C42 C43 1.529(3)
C40 C41 1.534(3)
C21 C22 1.396(3)
C71 C72 1.531(3)
C22 C23 1.378(3)
C34 C33 1.387(3)
C72 C73 1.520(3)
C84 C83 1.510(4)
C84 C85 1.494(4)
C81 C82 1.500(4)
C81 C80 1.510(4)
C83 C82 1.530(4)
